data_7715914
loop_
_publ_author_name
'Bubnov, Michael P.'
'Zolotukhin, Alexey A.'
'Fukin, Georgy K.'
'Rumyantcev, Roman V.'
'Bogomyakov, Artem S.'

_publ_section_title
;
 Valence tautomeric interconversion of bis-dioxolene cobalt complex with
 imino-pyridine functionalized by TEMPO moiety in solid solutions with
 isostructural nickel analogue: phase transitions and monocrystal
 destruction.
;
_journal_issue 21
_journal_name_full 'Dalton transactions (Cambridge, England : 2003)'
_journal_page_first 9151
_journal_page_last 9160
_journal_paper_doi 10.1039/d4dt00453a
_journal_volume 53
_journal_year 2024
_chemical_formula_sum 'C43 H62 Co0.11 N3 Ni0.89 O5'
_chemical_formula_weight 759.69
_space_group_crystal_system monoclinic
_space_group_IT_number 14
_space_group_name_Hall '-P 2ybc'
_space_group_name_H-M_alt 'P 1 21/c 1'
_atom_sites_solution_hydrogens geom
_atom_sites_solution_primary dual
_atom_sites_solution_secondary difmap
_audit_creation_method SHELXL-2019/3
_audit_update_record
;
2024-02-14 deposited with the CCDC.	2024-04-17 downloaded from the CCDC.
;
_cell_angle_alpha 90
_cell_angle_beta 100.755(4)
_cell_angle_gamma 90
_cell_formula_units_Z 4
_cell_length_a 10.7610(5)
_cell_length_b 15.6753(6)
_cell_length_c 27.0721(11)
_cell_measurement_reflns_used 10940
_cell_measurement_temperature 240(2)
_cell_measurement_theta_max 26.8360
_cell_measurement_theta_min 3.3240
_cell_volume 4486.4(3)
_computing_cell_refinement 'CrysAlisPro 1.171.38.46 (Rigaku OD, 2015)'
_computing_data_collection 'CrysAlisPro 1.171.38.46 (Rigaku OD, 2015)'
_computing_data_reduction 'CrysAlisPro 1.171.38.46 (Rigaku OD, 2015)'
_computing_structure_refinement SHELXL-2019/3
_computing_structure_solution SHELXT-2014/5
_diffrn_ambient_temperature 240(2)
_diffrn_detector_area_resol_mean 16.0704
_diffrn_measured_fraction_theta_full 0.998
_diffrn_measured_fraction_theta_max 0.999
_diffrn_measurement_device_type 'Xcalibur, Eos'
_diffrn_measurement_method '\w scans'
_diffrn_radiation_type MoK\a
_diffrn_radiation_wavelength 0.71073
_diffrn_reflns_av_R_equivalents 0.0835
_diffrn_reflns_av_unetI/netI 0.0676
_diffrn_reflns_Laue_measured_fraction_full 0.998
_diffrn_reflns_Laue_measured_fraction_max 0.999
_diffrn_reflns_limit_h_max 15
_diffrn_reflns_limit_h_min -15
_diffrn_reflns_limit_k_max 22
_diffrn_reflns_limit_k_min -22
_diffrn_reflns_limit_l_max 38
_diffrn_reflns_limit_l_min -38
_diffrn_reflns_number 89592
_diffrn_reflns_point_group_measured_fraction_full 0.998
_diffrn_reflns_point_group_measured_fraction_max 0.999
_diffrn_reflns_theta_full 25.242
_diffrn_reflns_theta_max 30.000
_diffrn_reflns_theta_min 3.005
_diffrn_source 'fine-focus sealed X-ray tube'
_exptl_absorpt_coefficient_mu 0.469
_exptl_absorpt_correction_T_max 1.00000
_exptl_absorpt_correction_T_min 0.74054
_exptl_absorpt_correction_type multi-scan
_exptl_absorpt_process_details
;
CrysAlisPro 1.171.38.46 (Rigaku Oxford Diffraction, 2015)
Empirical absorption correction using spherical harmonics,
 implemented in SCALE3 ABSPACK scaling algorithm.
;
_exptl_crystal_colour black
_exptl_crystal_density_diffrn 1.125
_exptl_crystal_description prism
_exptl_crystal_F_000 1636
_exptl_crystal_size_max 0.400
_exptl_crystal_size_mid 0.400
_exptl_crystal_size_min 0.200
_refine_diff_density_max 0.230
_refine_diff_density_min -0.239
_refine_diff_density_rms 0.042
_refine_ls_extinction_method none
_refine_ls_goodness_of_fit_ref 0.987
_refine_ls_hydrogen_treatment constr
_refine_ls_matrix_type full
_refine_ls_number_parameters 494
_refine_ls_number_reflns 13064
_refine_ls_number_restraints 0
_refine_ls_restrained_S_all 0.987
_refine_ls_R_factor_all 0.1117
_refine_ls_R_factor_gt 0.0526
_refine_ls_shift/su_max 0.000
_refine_ls_shift/su_mean 0.000
_refine_ls_structure_factor_coef Fsqd
_refine_ls_weighting_details 'w=1/[\s^2^(Fo^2^)+(0.0374P)^2^] where P=(Fo^2^+2Fc^2^)/3'
_refine_ls_weighting_scheme calc
_refine_ls_wR_factor_gt 0.0905
_refine_ls_wR_factor_ref 0.1036
_reflns_Friedel_coverage 0.000
_reflns_number_gt 7633
_reflns_number_total 13064
_reflns_threshold_expression 'I > 2\s(I)'
_cod_data_source_file d4dt00453a2.cif
_cod_data_source_block nicosqnntempo_240
_cod_depositor_comments 'Adding full bibliography for 7715910--7715918.cif.'
_cod_original_cell_volume 4486.3(3)
_cod_original_sg_symbol_H-M 'P 21/c'
_cod_database_code 7715914
_shelx_shelxl_version_number 2019/3
_shelx_space_group_comment
;
The symmetry employed for this shelxl refinement is uniquely defined
by the following loop, which should always be used as a source of
symmetry information in preference to the above space-group names.
They are only intended as comments.
;
_shelx_estimated_absorpt_t_min 0.835
_shelx_estimated_absorpt_t_max 0.912
_oxdiff_exptl_absorpt_empirical_full_min 0.851
_oxdiff_exptl_absorpt_empirical_full_max 1.382
_oxdiff_exptl_absorpt_empirical_details
;
Empirical correction (ABSPACK) includes:
- Absorption correction using spherical harmonics
- Frame scaling
;

loop_
_space_group_symop_operation_xyz
'x, y, z'
'-x, y+1/2, -z+1/2'
'-x, -y, -z'
'x, -y-1/2, z-1/2'

loop_
_atom_site_label
_atom_site_type_symbol
_atom_site_fract_x
_atom_site_fract_y
_atom_site_fract_z
_atom_site_U_iso_or_equiv
_atom_site_adp_type
_atom_site_occupancy
_atom_site_site_symmetry_order
_atom_site_calc_flag
_atom_site_refinement_flags_posn
_atom_site_refinement_flags_adp
_atom_site_refinement_flags_occupancy
_atom_site_disorder_assembly
_atom_site_disorder_group
Co1 Co 0.6363(10) 0.3330(7) 0.4001(4) 0.211(5) Uani 0.1111 1 d . . P A 1
Ni1 Ni 0.63526(3) 0.33244(2) 0.39986(2) 0.03185(7) Uani 0.8889 1 d . . P A 2
O1 O 0.49722(11) 0.26427(8) 0.42332(4) 0.0432(3) Uani 1 1 d . . . . .
O2 O 0.73339(11) 0.28958(8) 0.46659(5) 0.0467(3) Uani 1 1 d . . . . .
O3 O 0.78819(11) 0.38316(8) 0.37859(4) 0.0440(3) Uani 1 1 d . . . . .
O4 O 0.69893(12) 0.22769(8) 0.36599(5) 0.0484(3) Uani 1 1 d . . . . .
O5 O 0.4662(2) 0.16787(14) 0.18005(7) 0.1224(8) Uani 1 1 d . . . . .
N1 N 0.60085(13) 0.45019(9) 0.43042(5) 0.0395(4) Uani 1 1 d . . . . .
N2 N 0.50890(13) 0.38886(10) 0.33908(5) 0.0402(4) Uani 1 1 d . . . . .
N3 N 0.46943(18) 0.22344(14) 0.21496(6) 0.0725(6) Uani 1 1 d . . . . .
C1 C 0.53875(16) 0.22097(11) 0.46357(6) 0.0372(4) Uani 1 1 d . . . . .
C2 C 0.67102(16) 0.23559(11) 0.48791(6) 0.0391(4) Uani 1 1 d . . . . .
C3 C 0.72523(17) 0.19121(12) 0.53327(7) 0.0422(4) Uani 1 1 d . . . . .
C4 C 0.64538(19) 0.13858(13) 0.55229(7) 0.0507(5) Uani 1 1 d . . . . .
H4 H 0.676687 0.109978 0.582577 0.061 Uiso 1 1 calc R U . . .
C5 C 0.51743(19) 0.12428(13) 0.52908(7) 0.0503(5) Uani 1 1 d . . . . .
H5 H 0.468947 0.086671 0.544797 0.060 Uiso 1 1 calc R U . . .
C6 C 0.46091(16) 0.16228(11) 0.48511(6) 0.0403(4) Uani 1 1 d . . . . .
C7 C 0.86482(18) 0.20295(14) 0.55663(7) 0.0532(5) Uani 1 1 d . . . . .
C8 C 0.9467(2) 0.17696(17) 0.51866(9) 0.0809(8) Uani 1 1 d . . . . .
H8A H 0.930633 0.117693 0.509308 0.121 Uiso 1 1 calc R U . . .
H8B H 1.035300 0.184118 0.533612 0.121 Uiso 1 1 calc R U . . .
H8C H 0.926211 0.212596 0.488958 0.121 Uiso 1 1 calc R U . . .
C9 C 0.8900(2) 0.29641(16) 0.57243(10) 0.0834(8) Uani 1 1 d . . . . .
H9A H 0.874506 0.332584 0.542849 0.125 Uiso 1 1 calc R U . . .
H9B H 0.977262 0.302691 0.589377 0.125 Uiso 1 1 calc R U . . .
H9C H 0.834167 0.312989 0.595052 0.125 Uiso 1 1 calc R U . . .
C10 C 0.9036(2) 0.14718(17) 0.60359(8) 0.0793(8) Uani 1 1 d . . . . .
H10A H 0.855544 0.163932 0.628950 0.119 Uiso 1 1 calc R U . . .
H10B H 0.993209 0.154591 0.616709 0.119 Uiso 1 1 calc R U . . .
H10C H 0.886696 0.087783 0.594772 0.119 Uiso 1 1 calc R U . . .
C11 C 0.32489(17) 0.14374(12) 0.45928(7) 0.0477(5) Uani 1 1 d . . . . .
C12 C 0.26022(19) 0.07877(14) 0.48871(8) 0.0646(6) Uani 1 1 d . . . . .
H12A H 0.307799 0.025857 0.492098 0.097 Uiso 1 1 calc R U . . .
H12B H 0.174857 0.068067 0.470795 0.097 Uiso 1 1 calc R U . . .
H12C H 0.257188 0.101377 0.521822 0.097 Uiso 1 1 calc R U . . .
C13 C 0.3255(2) 0.10655(14) 0.40651(7) 0.0639(6) Uani 1 1 d . . . . .
H13A H 0.359516 0.148502 0.386292 0.096 Uiso 1 1 calc R U . . .
H13B H 0.239740 0.092162 0.390503 0.096 Uiso 1 1 calc R U . . .
H13C H 0.377583 0.055632 0.409589 0.096 Uiso 1 1 calc R U . . .
C14 C 0.24517(19) 0.22610(13) 0.45433(8) 0.0625(6) Uani 1 1 d . . . . .
H14A H 0.244338 0.249213 0.487500 0.094 Uiso 1 1 calc R U . . .
H14B H 0.159304 0.213280 0.437742 0.094 Uiso 1 1 calc R U . . .
H14C H 0.281715 0.267608 0.434622 0.094 Uiso 1 1 calc R U . . .
C15 C 0.85795(16) 0.32767(12) 0.36208(6) 0.0407(4) Uani 1 1 d . . . . .
C16 C 0.80886(17) 0.24034(12) 0.35542(6) 0.0420(4) Uani 1 1 d . . . . .
C17 C 0.88168(19) 0.17479(13) 0.33693(7) 0.0507(5) Uani 1 1 d . . . . .
C18 C 0.9936(2) 0.20039(16) 0.32488(8) 0.0665(6) Uani 1 1 d . . . . .
H18 H 1.042460 0.159493 0.311734 0.080 Uiso 1 1 calc R U . . .
C19 C 1.0404(2) 0.28472(16) 0.33102(8) 0.0666(6) Uani 1 1 d . . . . .
H19 H 1.118342 0.296830 0.321653 0.080 Uiso 1 1 calc R U . . .
C20 C 0.97839(17) 0.34952(13) 0.34981(7) 0.0494(5) Uani 1 1 d . . . . .
C21 C 0.8347(2) 0.08266(14) 0.33234(8) 0.0634(6) Uani 1 1 d . . . . .
C22 C 0.8205(3) 0.04924(15) 0.38415(9) 0.0904(8) Uani 1 1 d . . . . .
H22A H 0.900079 0.055755 0.407477 0.136 Uiso 1 1 calc R U . . .
H22B H 0.797235 -0.010608 0.381573 0.136 Uiso 1 1 calc R U . . .
H22C H 0.755154 0.081386 0.396231 0.136 Uiso 1 1 calc R U . . .
C23 C 0.7074(2) 0.07785(16) 0.29580(10) 0.0941(9) Uani 1 1 d . . . . .
H23A H 0.646837 0.114991 0.307491 0.141 Uiso 1 1 calc R U . . .
H23B H 0.676418 0.019617 0.294179 0.141 Uiso 1 1 calc R U . . .
H23C H 0.718495 0.095903 0.262624 0.141 Uiso 1 1 calc R U . . .
C24 C 0.9284(3) 0.02357(16) 0.31238(10) 0.0963(9) Uani 1 1 d . . . . .
H24A H 0.938546 0.042599 0.279267 0.144 Uiso 1 1 calc R U . . .
H24B H 0.896131 -0.034352 0.310237 0.144 Uiso 1 1 calc R U . . .
H24C H 1.009605 0.025244 0.335060 0.144 Uiso 1 1 calc R U . . .
C25 C 1.03000(18) 0.43998(15) 0.35976(9) 0.0649(6) Uani 1 1 d . . . . .
C26 C 0.9411(2) 0.50442(16) 0.32771(10) 0.0855(8) Uani 1 1 d . . . . .
H26A H 0.928989 0.487970 0.292599 0.128 Uiso 1 1 calc R U . . .
H26B H 0.978393 0.560914 0.331864 0.128 Uiso 1 1 calc R U . . .
H26C H 0.860115 0.504898 0.338520 0.128 Uiso 1 1 calc R U . . .
C27 C 1.0425(2) 0.46044(16) 0.41589(9) 0.0853(8) Uani 1 1 d . . . . .
H27A H 0.959353 0.460582 0.424844 0.128 Uiso 1 1 calc R U . . .
H27B H 1.081249 0.516115 0.422765 0.128 Uiso 1 1 calc R U . . .
H27C H 1.094917 0.417561 0.435552 0.128 Uiso 1 1 calc R U . . .
C28 C 1.1619(2) 0.44887(18) 0.34565(12) 0.1105(11) Uani 1 1 d . . . . .
H28A H 1.219773 0.408664 0.365145 0.166 Uiso 1 1 calc R U . . .
H28B H 1.193004 0.506473 0.352820 0.166 Uiso 1 1 calc R U . . .
H28C H 1.155810 0.437044 0.310106 0.166 Uiso 1 1 calc R U . . .
C29 C 0.65294(18) 0.48120(13) 0.47504(7) 0.0504(5) Uani 1 1 d . . . . .
H29 H 0.708071 0.446080 0.497248 0.060 Uiso 1 1 calc R U . . .
C30 C 0.6298(2) 0.56297(14) 0.49041(8) 0.0606(6) Uani 1 1 d . . . . .
H30 H 0.668861 0.582951 0.522284 0.073 Uiso 1 1 calc R U . . .
C31 C 0.5489(2) 0.61424(14) 0.45822(8) 0.0621(6) Uani 1 1 d . . . . .
H31 H 0.530908 0.669838 0.467838 0.075 Uiso 1 1 calc R U . . .
C32 C 0.49421(19) 0.58312(12) 0.41153(7) 0.0527(5) Uani 1 1 d . . . . .
H32 H 0.437946 0.617006 0.388972 0.063 Uiso 1 1 calc R U . . .
C33 C 0.52356(16) 0.50124(12) 0.39846(6) 0.0402(4) Uani 1 1 d . . . . .
C34 C 0.47582(17) 0.46406(12) 0.34884(6) 0.0419(4) Uani 1 1 d . . . . .
H34 H 0.421105 0.495562 0.324374 0.050 Uiso 1 1 calc R U . . .
C35 C 0.46221(18) 0.35310(13) 0.28889(6) 0.0477(5) Uani 1 1 d . . . . .
H35 H 0.395722 0.390352 0.269895 0.057 Uiso 1 1 calc R U . . .
C36 C 0.40965(18) 0.26452(14) 0.29444(7) 0.0522(5) Uani 1 1 d . . . . .
H36A H 0.337638 0.269357 0.311725 0.063 Uiso 1 1 calc R U . . .
H36B H 0.474749 0.230418 0.315830 0.063 Uiso 1 1 calc R U . . .
C37 C 0.3665(2) 0.21696(16) 0.24481(8) 0.0663(6) Uani 1 1 d . . . . .
C38 C 0.5440(2) 0.30266(16) 0.21049(8) 0.0699(7) Uani 1 1 d . . . . .
C39 C 0.5736(2) 0.34701(13) 0.26178(7) 0.0572(6) Uani 1 1 d . . . . .
H39A H 0.642256 0.315969 0.283276 0.069 Uiso 1 1 calc R U . . .
H39B H 0.604216 0.404776 0.257059 0.069 Uiso 1 1 calc R U . . .
C40 C 0.2425(2) 0.2540(2) 0.21473(9) 0.1048(11) Uani 1 1 d . . . . .
H40A H 0.250813 0.315272 0.211704 0.157 Uiso 1 1 calc R U . . .
H40B H 0.173487 0.241371 0.232057 0.157 Uiso 1 1 calc R U . . .
H40C H 0.225187 0.228556 0.181479 0.157 Uiso 1 1 calc R U . . .
C41 C 0.3477(2) 0.12241(17) 0.25548(10) 0.0903(9) Uani 1 1 d . . . . .
H41A H 0.318515 0.092603 0.224061 0.135 Uiso 1 1 calc R U . . .
H41B H 0.285385 0.116660 0.276939 0.135 Uiso 1 1 calc R U . . .
H41C H 0.427374 0.098038 0.272216 0.135 Uiso 1 1 calc R U . . .
C42 C 0.4714(3) 0.3609(2) 0.16948(8) 0.1123(11) Uani 1 1 d . . . . .
H42A H 0.448322 0.328914 0.138436 0.168 Uiso 1 1 calc R U . . .
H42B H 0.524482 0.408739 0.164151 0.168 Uiso 1 1 calc R U . . .
H42C H 0.395454 0.381790 0.179901 0.168 Uiso 1 1 calc R U . . .
C43 C 0.6696(2) 0.27684(18) 0.19610(9) 0.0961(9) Uani 1 1 d . . . . .
H43A H 0.712079 0.235571 0.220167 0.144 Uiso 1 1 calc R U . . .
H43B H 0.722717 0.326873 0.196229 0.144 Uiso 1 1 calc R U . . .
H43C H 0.653689 0.251718 0.162768 0.144 Uiso 1 1 calc R U . . .

loop_
_atom_site_aniso_label
_atom_site_aniso_U_11
_atom_site_aniso_U_22
_atom_site_aniso_U_33
_atom_site_aniso_U_23
_atom_site_aniso_U_13
_atom_site_aniso_U_12
Co1 0.265(11) 0.132(8) 0.248(10) -0.005(7) 0.076(9) -0.003(7)
Ni1 0.03227(15) 0.02693(16) 0.03895(15) 0.00134(16) 0.01334(12) -0.00054(15)
O1 0.0417(7) 0.0417(8) 0.0478(7) 0.0066(6) 0.0123(6) -0.0012(6)
O2 0.0416(7) 0.0414(8) 0.0571(8) 0.0072(6) 0.0095(6) -0.0038(6)
O3 0.0431(7) 0.0335(7) 0.0591(8) -0.0015(6) 0.0191(6) -0.0006(6)
O4 0.0460(8) 0.0351(8) 0.0664(8) -0.0027(6) 0.0165(6) -0.0015(6)
O5 0.1534(19) 0.1263(19) 0.1001(14) -0.0690(13) 0.0558(14) -0.0230(14)
N1 0.0419(9) 0.0374(9) 0.0418(8) 0.0002(7) 0.0147(7) -0.0006(7)
N2 0.0458(9) 0.0389(9) 0.0400(8) 0.0002(7) 0.0180(7) 0.0021(7)
N3 0.0853(14) 0.0776(15) 0.0567(11) -0.0267(11) 0.0188(10) 0.0034(11)
C1 0.0427(10) 0.0291(10) 0.0427(10) -0.0025(8) 0.0159(8) 0.0036(8)
C2 0.0446(11) 0.0285(10) 0.0474(10) -0.0038(8) 0.0165(8) 0.0033(8)
C3 0.0482(11) 0.0347(10) 0.0450(10) -0.0022(8) 0.0117(9) 0.0069(8)
C4 0.0639(14) 0.0444(12) 0.0448(11) 0.0067(9) 0.0125(10) 0.0055(10)
C5 0.0614(13) 0.0423(12) 0.0524(11) 0.0047(9) 0.0235(10) -0.0024(10)
C6 0.0465(10) 0.0318(10) 0.0469(10) -0.0036(8) 0.0198(8) 0.0007(8)
C7 0.0509(12) 0.0489(13) 0.0575(12) 0.0019(10) 0.0044(10) 0.0093(10)
C8 0.0499(14) 0.110(2) 0.0843(17) 0.0036(16) 0.0159(12) 0.0206(13)
C9 0.0747(17) 0.0671(18) 0.0958(18) -0.0101(15) -0.0167(14) -0.0048(13)
C10 0.0703(16) 0.088(2) 0.0731(16) 0.0165(14) -0.0029(13) 0.0161(14)
C11 0.0466(11) 0.0386(11) 0.0617(12) -0.0003(9) 0.0201(9) -0.0055(9)
C12 0.0610(14) 0.0538(14) 0.0856(16) 0.0021(12) 0.0308(12) -0.0143(11)
C13 0.0674(15) 0.0565(15) 0.0684(14) -0.0097(12) 0.0140(11) -0.0173(11)
C14 0.0494(13) 0.0507(14) 0.0906(16) 0.0006(12) 0.0210(12) -0.0001(10)
C15 0.0393(10) 0.0426(11) 0.0413(9) 0.0027(9) 0.0103(8) 0.0047(9)
C16 0.0419(11) 0.0390(11) 0.0451(10) -0.0027(9) 0.0081(8) 0.0043(8)
C17 0.0536(12) 0.0450(12) 0.0520(11) -0.0065(10) 0.0063(9) 0.0142(10)
C18 0.0593(14) 0.0685(17) 0.0753(15) -0.0054(13) 0.0222(12) 0.0260(12)
C19 0.0472(13) 0.0734(18) 0.0855(16) 0.0058(14) 0.0284(12) 0.0109(12)
C20 0.0367(10) 0.0558(14) 0.0569(12) 0.0080(10) 0.0120(9) 0.0034(9)
C21 0.0808(16) 0.0423(13) 0.0640(13) -0.0085(11) 0.0052(12) 0.0157(11)
C22 0.140(3) 0.0469(16) 0.0862(18) 0.0023(14) 0.0256(17) 0.0035(15)
C23 0.106(2) 0.0505(16) 0.111(2) -0.0194(15) -0.0187(17) -0.0007(14)
C24 0.130(2) 0.0570(17) 0.102(2) -0.0184(15) 0.0217(18) 0.0336(16)
C25 0.0382(12) 0.0593(15) 0.0990(18) 0.0172(13) 0.0174(11) -0.0062(10)
C26 0.0674(16) 0.0685(18) 0.124(2) 0.0396(16) 0.0260(15) -0.0006(13)
C27 0.0722(17) 0.0628(17) 0.111(2) -0.0092(15) -0.0081(15) -0.0168(13)
C28 0.0506(16) 0.096(2) 0.193(3) 0.030(2) 0.0426(18) -0.0130(14)
C29 0.0522(12) 0.0503(13) 0.0493(11) -0.0052(10) 0.0113(9) 0.0000(10)
C30 0.0731(15) 0.0525(14) 0.0585(13) -0.0175(11) 0.0182(11) -0.0081(12)
C31 0.0820(16) 0.0412(13) 0.0696(14) -0.0148(11) 0.0311(12) -0.0001(11)
C32 0.0688(14) 0.0370(12) 0.0579(12) 0.0039(10) 0.0267(10) 0.0073(10)
C33 0.0462(11) 0.0357(10) 0.0441(10) 0.0028(8) 0.0225(8) 0.0000(8)
C34 0.0476(11) 0.0399(11) 0.0418(10) 0.0076(8) 0.0175(8) 0.0059(8)
C35 0.0552(12) 0.0525(13) 0.0356(9) -0.0016(9) 0.0090(9) 0.0112(9)
C36 0.0450(12) 0.0630(14) 0.0493(11) -0.0114(10) 0.0104(9) -0.0006(10)
C37 0.0567(14) 0.0810(19) 0.0595(13) -0.0230(13) 0.0063(11) -0.0004(12)
C38 0.0988(19) 0.0704(17) 0.0471(12) -0.0064(12) 0.0307(12) 0.0108(14)
C39 0.0773(15) 0.0512(14) 0.0496(11) -0.0008(10) 0.0287(11) -0.0001(11)
C40 0.0738(18) 0.158(3) 0.0728(16) -0.0378(19) -0.0111(14) 0.0154(18)
C41 0.0819(19) 0.086(2) 0.103(2) -0.0400(17) 0.0158(15) -0.0275(15)
C42 0.170(3) 0.124(3) 0.0462(14) 0.0111(16) 0.0282(17) 0.040(2)
C43 0.119(2) 0.092(2) 0.0957(19) -0.0176(16) 0.0696(18) 0.0019(17)

loop_
_atom_type_symbol
_atom_type_description
_atom_type_scat_dispersion_real
_atom_type_scat_dispersion_imag
_atom_type_scat_source
C C 0.0033 0.0016 'International Tables Vol C Tables 4.2.6.8 and 6.1.1.4'
H H 0.0000 0.0000 'International Tables Vol C Tables 4.2.6.8 and 6.1.1.4'
N N 0.0061 0.0033 'International Tables Vol C Tables 4.2.6.8 and 6.1.1.4'
O O 0.0106 0.0060 'International Tables Vol C Tables 4.2.6.8 and 6.1.1.4'
Co Co 0.3494 0.9721 'International Tables Vol C Tables 4.2.6.8 and 6.1.1.4'
Ni Ni 0.3393 1.1124 'International Tables Vol C Tables 4.2.6.8 and 6.1.1.4'

loop_
_geom_angle_atom_site_label_1
_geom_angle_atom_site_label_2
_geom_angle_atom_site_label_3
_geom_angle
_geom_angle_site_symmetry_1
_geom_angle_site_symmetry_3
_geom_angle_publ_flag
O3 Co1 O2 94.4(5) . . ?
O3 Co1 O1 170.9(6) . . ?
O2 Co1 O1 80.5(4) . . ?
O3 Co1 O4 80.3(4) . . ?
O2 Co1 O4 88.4(4) . . ?
O1 Co1 O4 92.0(4) . . ?
O3 Co1 N1 89.3(4) . . ?
O2 Co1 N1 92.8(4) . . ?
O1 Co1 N1 98.4(4) . . ?
O4 Co1 N1 169.6(6) . . ?
O3 Co1 N2 93.2(4) . . ?
O2 Co1 N2 168.5(6) . . ?
O1 Co1 N2 93.0(4) . . ?
O4 Co1 N2 101.5(5) . . ?
N1 Co1 N2 78.7(4) . . ?
O3 Ni1 O1 171.00(5) . . ?
O3 Ni1 O2 93.92(5) . . ?
O1 Ni1 O2 80.59(5) . . ?
O3 Ni1 O4 80.17(5) . . ?
O1 Ni1 O4 92.48(5) . . ?
O2 Ni1 O4 88.36(5) . . ?
O3 Ni1 N1 88.80(5) . . ?
O1 Ni1 N1 98.50(5) . . ?
O2 Ni1 N1 92.37(5) . . ?
O4 Ni1 N1 168.97(5) . . ?
O3 Ni1 N2 93.07(5) . . ?
O1 Ni1 N2 93.54(5) . . ?
O2 Ni1 N2 168.50(5) . . ?
O4 Ni1 N2 101.85(5) . . ?
N1 Ni1 N2 78.64(6) . . ?
C1 O1 Ni1 112.54(11) . . ?
C1 O1 Co1 112.3(3) . . ?
C2 O2 Co1 113.3(3) . . ?
C2 O2 Ni1 112.95(11) . . ?
C15 O3 Co1 113.5(3) . . ?
C15 O3 Ni1 113.33(11) . . ?
C16 O4 Ni1 111.92(11) . . ?
C16 O4 Co1 111.6(3) . . ?
C29 N1 C33 118.24(16) . . ?
C29 N1 Co1 127.4(3) . . ?
C33 N1 Co1 114.1(3) . . ?
C29 N1 Ni1 127.62(13) . . ?
C33 N1 Ni1 113.93(11) . . ?
C34 N2 C35 118.98(16) . . ?
C34 N2 Ni1 112.86(12) . . ?
C35 N2 Ni1 128.11(12) . . ?
C34 N2 Co1 112.6(3) . . ?
C35 N2 Co1 128.3(3) . . ?
O5 N3 C37 115.62(19) . . ?
O5 N3 C38 116.51(18) . . ?
C37 N3 C38 124.35(18) . . ?
O1 C1 C6 122.83(16) . . ?
O1 C1 C2 116.74(15) . . ?
C6 C1 C2 120.41(16) . . ?
O2 C2 C3 122.75(17) . . ?
O2 C2 C1 116.45(15) . . ?
C3 C2 C1 120.79(16) . . ?
C4 C3 C2 115.65(17) . . ?
C4 C3 C7 123.93(17) . . ?
C2 C3 C7 120.41(16) . . ?
C3 C4 C5 123.85(18) . . ?
C3 C4 H4 118.1 . . ?
C5 C4 H4 118.1 . . ?
C6 C5 C4 123.57(17) . . ?
C6 C5 H5 118.2 . . ?
C4 C5 H5 118.2 . . ?
C5 C6 C1 115.66(17) . . ?
C5 C6 C11 123.22(16) . . ?
C1 C6 C11 121.11(16) . . ?
C3 C7 C8 109.57(17) . . ?
C3 C7 C10 111.63(18) . . ?
C8 C7 C10 107.65(18) . . ?
C3 C7 C9 109.81(16) . . ?
C8 C7 C9 110.3(2) . . ?
C10 C7 C9 107.82(19) . . ?
C7 C8 H8A 109.5 . . ?
C7 C8 H8B 109.5 . . ?
H8A C8 H8B 109.5 . . ?
C7 C8 H8C 109.5 . . ?
H8A C8 H8C 109.5 . . ?
H8B C8 H8C 109.5 . . ?
C7 C9 H9A 109.5 . . ?
C7 C9 H9B 109.5 . . ?
H9A C9 H9B 109.5 . . ?
C7 C9 H9C 109.5 . . ?
H9A C9 H9C 109.5 . . ?
H9B C9 H9C 109.5 . . ?
C7 C10 H10A 109.5 . . ?
C7 C10 H10B 109.5 . . ?
H10A C10 H10B 109.5 . . ?
C7 C10 H10C 109.5 . . ?
H10A C10 H10C 109.5 . . ?
H10B C10 H10C 109.5 . . ?
C6 C11 C12 112.12(16) . . ?
C6 C11 C14 110.52(16) . . ?
C12 C11 C14 107.54(16) . . ?
C6 C11 C13 109.04(15) . . ?
C12 C11 C13 108.05(16) . . ?
C14 C11 C13 109.51(17) . . ?
C11 C12 H12A 109.5 . . ?
C11 C12 H12B 109.5 . . ?
H12A C12 H12B 109.5 . . ?
C11 C12 H12C 109.5 . . ?
H12A C12 H12C 109.5 . . ?
H12B C12 H12C 109.5 . . ?
C11 C13 H13A 109.5 . . ?
C11 C13 H13B 109.5 . . ?
H13A C13 H13B 109.5 . . ?
C11 C13 H13C 109.5 . . ?
H13A C13 H13C 109.5 . . ?
H13B C13 H13C 109.5 . . ?
C11 C14 H14A 109.5 . . ?
C11 C14 H14B 109.5 . . ?
H14A C14 H14B 109.5 . . ?
C11 C14 H14C 109.5 . . ?
H14A C14 H14C 109.5 . . ?
H14B C14 H14C 109.5 . . ?
O3 C15 C20 122.03(17) . . ?
O3 C15 C16 117.08(15) . . ?
C20 C15 C16 120.89(16) . . ?
O4 C16 C17 123.52(17) . . ?
O4 C16 C15 116.27(15) . . ?
C17 C16 C15 120.19(17) . . ?
C18 C17 C16 115.82(19) . . ?
C18 C17 C21 123.48(19) . . ?
C16 C17 C21 120.68(18) . . ?
C17 C18 C19 123.9(2) . . ?
C17 C18 H18 118.1 . . ?
C19 C18 H18 118.1 . . ?
C20 C19 C18 123.5(2) . . ?
C20 C19 H19 118.2 . . ?
C18 C19 H19 118.2 . . ?
C19 C20 C15 115.67(19) . . ?
C19 C20 C25 124.71(18) . . ?
C15 C20 C25 119.59(17) . . ?
C17 C21 C22 109.69(18) . . ?
C17 C21 C23 109.95(18) . . ?
C22 C21 C23 110.1(2) . . ?
C17 C21 C24 111.6(2) . . ?
C22 C21 C24 107.42(19) . . ?
C23 C21 C24 107.97(19) . . ?
C21 C22 H22A 109.5 . . ?
C21 C22 H22B 109.5 . . ?
H22A C22 H22B 109.5 . . ?
C21 C22 H22C 109.5 . . ?
H22A C22 H22C 109.5 . . ?
H22B C22 H22C 109.5 . . ?
C21 C23 H23A 109.5 . . ?
C21 C23 H23B 109.5 . . ?
H23A C23 H23B 109.5 . . ?
C21 C23 H23C 109.5 . . ?
H23A C23 H23C 109.5 . . ?
H23B C23 H23C 109.5 . . ?
C21 C24 H24A 109.5 . . ?
C21 C24 H24B 109.5 . . ?
H24A C24 H24B 109.5 . . ?
C21 C24 H24C 109.5 . . ?
H24A C24 H24C 109.5 . . ?
H24B C24 H24C 109.5 . . ?
C20 C25 C27 109.29(18) . . ?
C20 C25 C26 109.98(19) . . ?
C27 C25 C26 110.6(2) . . ?
C20 C25 C28 111.15(19) . . ?
C27 C25 C28 108.1(2) . . ?
C26 C25 C28 107.70(19) . . ?
C25 C26 H26A 109.5 . . ?
C25 C26 H26B 109.5 . . ?
H26A C26 H26B 109.5 . . ?
C25 C26 H26C 109.5 . . ?
H26A C26 H26C 109.5 . . ?
H26B C26 H26C 109.5 . . ?
C25 C27 H27A 109.5 . . ?
C25 C27 H27B 109.5 . . ?
H27A C27 H27B 109.5 . . ?
C25 C27 H27C 109.5 . . ?
H27A C27 H27C 109.5 . . ?
H27B C27 H27C 109.5 . . ?
C25 C28 H28A 109.5 . . ?
C25 C28 H28B 109.5 . . ?
H28A C28 H28B 109.5 . . ?
C25 C28 H28C 109.5 . . ?
H28A C28 H28C 109.5 . . ?
H28B C28 H28C 109.5 . . ?
N1 C29 C30 123.0(2) . . ?
N1 C29 H29 118.5 . . ?
C30 C29 H29 118.5 . . ?
C31 C30 C29 118.68(19) . . ?
C31 C30 H30 120.7 . . ?
C29 C30 H30 120.7 . . ?
C30 C31 C32 119.1(2) . . ?
C30 C31 H31 120.4 . . ?
C32 C31 H31 120.4 . . ?
C31 C32 C33 118.91(19) . . ?
C31 C32 H32 120.5 . . ?
C33 C32 H32 120.5 . . ?
N1 C33 C32 122.02(17) . . ?
N1 C33 C34 114.92(16) . . ?
C32 C33 C34 123.05(17) . . ?
N2 C34 C33 119.62(17) . . ?
N2 C34 H34 120.2 . . ?
C33 C34 H34 120.2 . . ?
N2 C35 C36 109.09(14) . . ?
N2 C35 C39 107.81(15) . . ?
C36 C35 C39 109.41(16) . . ?
N2 C35 H35 110.2 . . ?
C36 C35 H35 110.2 . . ?
C39 C35 H35 110.2 . . ?
C35 C36 C37 114.60(17) . . ?
C35 C36 H36A 108.6 . . ?
C37 C36 H36A 108.6 . . ?
C35 C36 H36B 108.6 . . ?
C37 C36 H36B 108.6 . . ?
H36A C36 H36B 107.6 . . ?
N3 C37 C41 107.81(19) . . ?
N3 C37 C36 107.93(17) . . ?
C41 C37 C36 109.57(19) . . ?
N3 C37 C40 110.2(2) . . ?
C41 C37 C40 109.4(2) . . ?
C36 C37 C40 111.80(19) . . ?
N3 C38 C43 108.3(2) . . ?
N3 C38 C39 109.12(16) . . ?
C43 C38 C39 107.8(2) . . ?
N3 C38 C42 110.1(2) . . ?
C43 C38 C42 109.14(19) . . ?
C39 C38 C42 112.2(2) . . ?
C35 C39 C38 114.59(18) . . ?
C35 C39 H39A 108.6 . . ?
C38 C39 H39A 108.6 . . ?
C35 C39 H39B 108.6 . . ?
C38 C39 H39B 108.6 . . ?
H39A C39 H39B 107.6 . . ?
C37 C40 H40A 109.5 . . ?
C37 C40 H40B 109.5 . . ?
H40A C40 H40B 109.5 . . ?
C37 C40 H40C 109.5 . . ?
H40A C40 H40C 109.5 . . ?
H40B C40 H40C 109.5 . . ?
C37 C41 H41A 109.5 . . ?
C37 C41 H41B 109.5 . . ?
H41A C41 H41B 109.5 . . ?
C37 C41 H41C 109.5 . . ?
H41A C41 H41C 109.5 . . ?
H41B C41 H41C 109.5 . . ?
C38 C42 H42A 109.5 . . ?
C38 C42 H42B 109.5 . . ?
H42A C42 H42B 109.5 . . ?
C38 C42 H42C 109.5 . . ?
H42A C42 H42C 109.5 . . ?
H42B C42 H42C 109.5 . . ?
C38 C43 H43A 109.5 . . ?
C38 C43 H43B 109.5 . . ?
H43A C43 H43B 109.5 . . ?
C38 C43 H43C 109.5 . . ?
H43A C43 H43C 109.5 . . ?
H43B C43 H43C 109.5 . . ?

loop_
_geom_bond_atom_site_label_1
_geom_bond_atom_site_label_2
_geom_bond_distance
_geom_bond_site_symmetry_2
_geom_bond_publ_flag
Co1 O3 1.996(10) . ?
Co1 O2 2.023(11) . ?
Co1 O1 2.037(10) . ?
Co1 O4 2.065(10) . ?
Co1 N1 2.077(10) . ?
Co1 N2 2.128(11) . ?
Ni1 O3 2.0065(12) . ?
Ni1 O1 2.0258(12) . ?
Ni1 O2 2.0293(13) . ?
Ni1 O4 2.0593(13) . ?
Ni1 N1 2.0839(15) . ?
Ni1 N2 2.1221(15) . ?
O1 C1 1.2908(19) . ?
O2 C2 1.2822(19) . ?
O3 C15 1.282(2) . ?
O4 C16 1.283(2) . ?
O5 N3 1.281(2) . ?
N1 C29 1.325(2) . ?
N1 C33 1.346(2) . ?
N2 C34 1.273(2) . ?
N2 C35 1.469(2) . ?
N3 C37 1.491(3) . ?
N3 C38 1.495(3) . ?
C1 C6 1.439(2) . ?
C1 C2 1.470(2) . ?
C2 C3 1.437(2) . ?
C3 C4 1.360(2) . ?
C3 C7 1.528(3) . ?
C4 C5 1.421(3) . ?
C4 H4 0.9400 . ?
C5 C6 1.368(2) . ?
C5 H5 0.9400 . ?
C6 C11 1.528(2) . ?
C7 C8 1.529(3) . ?
C7 C10 1.535(3) . ?
C7 C9 1.536(3) . ?
C8 H8A 0.9700 . ?
C8 H8B 0.9700 . ?
C8 H8C 0.9700 . ?
C9 H9A 0.9700 . ?
C9 H9B 0.9700 . ?
C9 H9C 0.9700 . ?
C10 H10A 0.9700 . ?
C10 H10B 0.9700 . ?
C10 H10C 0.9700 . ?
C11 C12 1.537(2) . ?
C11 C14 1.542(3) . ?
C11 C13 1.544(3) . ?
C12 H12A 0.9700 . ?
C12 H12B 0.9700 . ?
C12 H12C 0.9700 . ?
C13 H13A 0.9700 . ?
C13 H13B 0.9700 . ?
C13 H13C 0.9700 . ?
C14 H14A 0.9700 . ?
C14 H14B 0.9700 . ?
C14 H14C 0.9700 . ?
C15 C20 1.438(2) . ?
C15 C16 1.466(3) . ?
C16 C17 1.437(2) . ?
C17 C18 1.366(3) . ?
C17 C21 1.528(3) . ?
C18 C19 1.413(3) . ?
C18 H18 0.9400 . ?
C19 C20 1.365(3) . ?
C19 H19 0.9400 . ?
C20 C25 1.528(3) . ?
C21 C22 1.532(3) . ?
C21 C23 1.534(3) . ?
C21 C24 1.540(3) . ?
C22 H22A 0.9700 . ?
C22 H22B 0.9700 . ?
C22 H22C 0.9700 . ?
C23 H23A 0.9700 . ?
C23 H23B 0.9700 . ?
C23 H23C 0.9700 . ?
C24 H24A 0.9700 . ?
C24 H24B 0.9700 . ?
C24 H24C 0.9700 . ?
C25 C27 1.534(3) . ?
C25 C26 1.542(3) . ?
C25 C28 1.544(3) . ?
C26 H26A 0.9700 . ?
C26 H26B 0.9700 . ?
C26 H26C 0.9700 . ?
C27 H27A 0.9700 . ?
C27 H27B 0.9700 . ?
C27 H27C 0.9700 . ?
C28 H28A 0.9700 . ?
C28 H28B 0.9700 . ?
C28 H28C 0.9700 . ?
C29 C30 1.384(3) . ?
C29 H29 0.9400 . ?
C30 C31 1.371(3) . ?
C30 H30 0.9400 . ?
C31 C32 1.380(3) . ?
C31 H31 0.9400 . ?
C32 C33 1.384(2) . ?
C32 H32 0.9400 . ?
C33 C34 1.467(2) . ?
C34 H34 0.9400 . ?
C35 C36 1.517(3) . ?
C35 C39 1.521(2) . ?
C35 H35 0.9900 . ?
C36 C37 1.531(3) . ?
C36 H36A 0.9800 . ?
C36 H36B 0.9800 . ?
C37 C41 1.531(3) . ?
C37 C40 1.541(3) . ?
C38 C43 1.530(3) . ?
C38 C39 1.532(3) . ?
C38 C42 1.534(3) . ?
C39 H39A 0.9800 . ?
C39 H39B 0.9800 . ?
C40 H40A 0.9700 . ?
C40 H40B 0.9700 . ?
C40 H40C 0.9700 . ?
C41 H41A 0.9700 . ?
C41 H41B 0.9700 . ?
C41 H41C 0.9700 . ?
C42 H42A 0.9700 . ?
C42 H42B 0.9700 . ?
C42 H42C 0.9700 . ?
C43 H43A 0.9700 . ?
C43 H43B 0.9700 . ?
C43 H43C 0.9700 . ?
